data_2221997
loop_
_publ_author_name
'Gaye, Papa Aly'
'Barry, Aliou Hamady'
'Gaye, Mohamed'
'Sarr, Aminata Diasse'
'Sall, Abdou Salam'

_publ_section_title
;
 4,6-Dimethyl-2-thioxo-1,2-dihydropyrimidin-3-ium chloride--thiourea
 (1/1)
;
_journal_coeditor_code ER2066
_journal_issue 6
_journal_name_full 'Acta Crystallographica Section E'
_journal_page_first o1252
_journal_paper_doi 10.1107/S1600536809016857
_journal_volume 65
_journal_year 2009
_chemical_formula_iupac 'C6 H9 N2 S +, Cl -, C H4 N2 S'
_chemical_formula_moiety 'C6 H9 N2 S +, Cl -, C H4 N2 S'
_chemical_formula_sum 'C7 H13 Cl N4 S2'
_chemical_formula_weight 252.78
_chemical_name_systematic
;
4,6-Dimethyl-2-thioxo-1,2-dihydropyrimidin-3-ium chloride--thiourea (1/1)
;
_space_group_IT_number 63
_symmetry_cell_setting orthorhombic
_symmetry_space_group_name_Hall '-C 2c 2'
_symmetry_space_group_name_H-M 'C m c m'
_atom_sites_solution_hydrogens geom
_atom_sites_solution_primary direct
_atom_sites_solution_secondary difmap
_audit_creation_method SHELXL97
_cell_angle_alpha 90.00
_cell_angle_beta 90.00
_cell_angle_gamma 90.00
_cell_formula_units_Z 4
_cell_length_a 6.6459(4)
_cell_length_b 21.6144(14)
_cell_length_c 8.3878(5)
_cell_measurement_reflns_used 653
_cell_measurement_temperature 293(2)
_cell_measurement_theta_max 25.350
_cell_measurement_theta_min 0.998
_cell_volume 1204.88(13)
_computing_cell_refinement 'DENZO/SCALEPACK (Otwinowski & Minor, 1997)'
_computing_data_collection 'COLLECT (Nonius, 1998)'
_computing_data_reduction 'DENZO/SCALEPACK (Otwinowski & Minor, 1997)'
_computing_molecular_graphics 'PLATON/PLUTON (Spek, 2009)'
_computing_publication_material 'SHELXL97 (Sheldrick, 2008)'
_computing_structure_refinement 'SHELXL97 (Sheldrick, 2008)'
_computing_structure_solution 'SHELXS97 (Sheldrick, 2008)'
_diffrn_ambient_temperature 293(2)
_diffrn_measured_fraction_theta_full 0.997
_diffrn_measured_fraction_theta_max 0.997
_diffrn_measurement_device 'Nonius KappaCCD'
_diffrn_measurement_method \f
_diffrn_radiation_monochromator graphite
_diffrn_radiation_source 'fine-focus sealed tube'
_diffrn_radiation_type MoK\a
_diffrn_radiation_wavelength 0.71073
_diffrn_reflns_av_R_equivalents 0.0241
_diffrn_reflns_av_sigmaI/netI 0.0312
_diffrn_reflns_limit_h_max 7
_diffrn_reflns_limit_h_min -7
_diffrn_reflns_limit_k_max 25
_diffrn_reflns_limit_k_min -25
_diffrn_reflns_limit_l_max 10
_diffrn_reflns_limit_l_min -10
_diffrn_reflns_number 1080
_diffrn_reflns_theta_full 25.30
_diffrn_reflns_theta_max 25.30
_diffrn_reflns_theta_min 3.07
_diffrn_standards_number 0
_exptl_absorpt_coefficient_mu 0.634
_exptl_absorpt_correction_type none
_exptl_crystal_colour yellow
_exptl_crystal_density_diffrn 1.393
_exptl_crystal_density_method 'not measured'
_exptl_crystal_description prism
_exptl_crystal_F_000 528
_exptl_crystal_size_max 0.10
_exptl_crystal_size_mid 0.10
_exptl_crystal_size_min 0.10
_refine_diff_density_max 0.439
_refine_diff_density_min -0.511
_refine_ls_extinction_method none
_refine_ls_goodness_of_fit_ref 1.049
_refine_ls_hydrogen_treatment constr
_refine_ls_matrix_type full
_refine_ls_number_parameters 49
_refine_ls_number_reflns 636
_refine_ls_number_restraints 0
_refine_ls_restrained_S_all 1.049
_refine_ls_R_factor_all 0.0804
_refine_ls_R_factor_gt 0.0546
_refine_ls_shift/su_max 0.004
_refine_ls_shift/su_mean 0.001
_refine_ls_structure_factor_coef Fsqd
_refine_ls_weighting_details 'calc w = 1/[\s^2^(Fo^2^)+(0.1002P)^2^+1.9948P] where P=(Fo^2^+2Fc^2^)/3'
_refine_ls_weighting_scheme calc
_refine_ls_wR_factor_gt 0.1566
_refine_ls_wR_factor_ref 0.1746
_reflns_number_gt 447
_reflns_number_total 636
_reflns_threshold_expression I>2\s(I)
_cod_data_source_file er2066.cif
_cod_data_source_block I
_cod_original_cell_volume 1204.88(12)
_cod_database_code 2221997
_cod_database_fobs_code 2221997

loop_
_symmetry_equiv_pos_as_xyz
'x, y, z'
'-x, -y, z+1/2'
'x, -y, -z'
'-x, y, -z+1/2'
'x+1/2, y+1/2, z'
'-x+1/2, -y+1/2, z+1/2'
'x+1/2, -y+1/2, -z'
'-x+1/2, y+1/2, -z+1/2'
'-x, -y, -z'
'x, y, -z-1/2'
'-x, y, z'
'x, -y, z-1/2'
'-x+1/2, -y+1/2, -z'
'x+1/2, y+1/2, -z-1/2'
'-x+1/2, y+1/2, z'
'x+1/2, -y+1/2, z-1/2'

loop_
_atom_site_type_symbol
_atom_site_label
_atom_site_fract_x
_atom_site_fract_y
_atom_site_fract_z
_atom_site_U_iso_or_equiv
_atom_site_adp_type
_atom_site_calc_flag
_atom_site_refinement_flags
_atom_site_occupancy
_atom_site_disorder_assembly
_atom_site_disorder_group
Cl Cl1 0.0000 0.22960(8) 0.7500 0.0492(6) Uani d S 1 . .
S S1 0.5000 0.32187(9) 0.7500 0.0582(7) Uani d S 1 . .
S S2 0.0000 -0.02324(10) 0.7500 0.1135(15) Uani d S 1 . .
N N1 0.5000 0.21069(18) 0.6134(5) 0.0424(10) Uani d S 1 . .
H H1 0.5000 0.2302 0.5240 0.051 Uiso calc SR 1 . .
N N2 0.0000 0.0864(2) 0.6144(5) 0.0558(12) Uani d S 1 . .
H H2A 0.0000 0.1262 0.6154 0.067 Uiso calc SR 1 . .
H H2B 0.0000 0.0669 0.5251 0.067 Uiso calc SR 1 . .
C C1 0.5000 0.1485(2) 0.6079(6) 0.0423(11) Uani d S 1 . .
C C2 0.0000 0.0553(4) 0.7500 0.0526(19) Uani d S 1 . .
C C3 0.5000 0.1172(3) 0.7500 0.0448(17) Uani d S 1 . .
H H3 0.5000 0.0741 0.7500 0.054 Uiso calc SR 1 . .
C C4 0.5000 0.2456(3) 0.7500 0.0431(16) Uani d S 1 . .
C C5 0.5000 0.1187(3) 0.4493(6) 0.0589(15) Uani d S 1 . .
H H5A 0.5000 0.1499 0.3679 0.088 Uiso calc SR 1 . .
H H5B 0.3821 0.0934 0.4385 0.088 Uiso calc PR 0.50 . .
H H5C 0.6179 0.0934 0.4385 0.088 Uiso calc PR 0.50 . .

loop_
_atom_site_aniso_label
_atom_site_aniso_U_11
_atom_site_aniso_U_22
_atom_site_aniso_U_33
_atom_site_aniso_U_12
_atom_site_aniso_U_13
_atom_site_aniso_U_23
Cl1 0.0583(11) 0.0481(11) 0.0412(10) 0.000 0.000 0.000
S1 0.0680(13) 0.0463(11) 0.0602(14) 0.000 0.000 0.000
S2 0.267(5) 0.0420(14) 0.0316(11) 0.000 0.000 0.000
N1 0.048(2) 0.052(3) 0.0276(19) 0.000 0.000 0.0029(18)
N2 0.084(3) 0.053(3) 0.030(2) 0.000 0.000 0.0004(19)
C1 0.048(3) 0.046(3) 0.033(3) 0.000 0.000 0.000(2)
C2 0.078(5) 0.053(4) 0.027(4) 0.000 0.000 0.000
C3 0.059(4) 0.041(4) 0.035(4) 0.000 0.000 0.000
C4 0.036(3) 0.053(4) 0.040(4) 0.000 0.000 0.000
C5 0.086(4) 0.063(3) 0.028(3) 0.000 0.000 -0.007(2)

loop_
_atom_type_symbol
_atom_type_description
_atom_type_scat_dispersion_real
_atom_type_scat_dispersion_imag
_atom_type_scat_source
C C 0.0033 0.0016 'International Tables Vol C Tables 4.2.6.8 and 6.1.1.4'
H H 0.0000 0.0000 'International Tables Vol C Tables 4.2.6.8 and 6.1.1.4'
N N 0.0061 0.0033 'International Tables Vol C Tables 4.2.6.8 and 6.1.1.4'
S S 0.1246 0.1234 'International Tables Vol C Tables 4.2.6.8 and 6.1.1.4'
Cl Cl 0.1484 0.1585 'International Tables Vol C Tables 4.2.6.8 and 6.1.1.4'

loop_
_geom_angle_atom_site_label_1
_geom_angle_atom_site_label_2
_geom_angle_atom_site_label_3
_geom_angle_site_symmetry_1
_geom_angle_site_symmetry_3
_geom_angle
_geom_angle_publ_flag
C1 N1 C4 . . 125.3(4) ?
C1 N1 H1 . . 117.4 ?
C4 N1 H1 . . 117.4 ?
C2 N2 H2A . . 120.0 ?
C2 N2 H2B . . 120.0 ?
H2A N2 H2B . . 120.0 ?
N1 C1 C3 . . 117.7(5) ?
N1 C1 C5 . . 117.8(4) ?
C3 C1 C5 . . 124.5(5) ?
N2 C2 N2 10_557 . 118.8(7) ?
N2 C2 S2 10_557 . 120.6(3) ?
N2 C2 S2 . . 120.6(3) ?
C1 C3 C1 10_557 . 120.8(6) ?
C1 C3 H3 10_557 . 119.6 ?
C1 C3 H3 . . 119.6 ?
N1 C4 N1 10_557 . 113.3(6) ?
N1 C4 S1 10_557 . 123.3(3) ?
N1 C4 S1 . . 123.3(3) ?
C1 C5 H5A . . 109.5 ?
C1 C5 H5B . . 109.5 ?
H5A C5 H5B . . 109.5 ?
C1 C5 H5C . . 109.5 ?
H5A C5 H5C . . 109.5 ?
H5B C5 H5C . . 109.5 ?

loop_
_geom_bond_atom_site_label_1
_geom_bond_atom_site_label_2
_geom_bond_site_symmetry_2
_geom_bond_distance
_geom_bond_publ_flag
S1 C4 . 1.649(7) ?
S2 C2 . 1.698(8) ?
N1 C1 . 1.345(6) ?
N1 C4 . 1.371(5) ?
N1 H1 . 0.8600 ?
N2 C2 . 1.322(6) ?
N2 H2A . 0.8600 ?
N2 H2B . 0.8600 ?
C1 C3 . 1.371(6) ?
C1 C5 . 1.479(7) ?
C2 N2 10_557 1.322(6) ?
C3 C1 10_557 1.371(6) ?
C3 H3 . 0.9300 ?
C4 N1 10_557 1.371(5) ?
C5 H5A . 0.9600 ?
C5 H5B . 0.9600 ?
C5 H5C . 0.9600 ?

loop_
_geom_hbond_atom_site_label_D
_geom_hbond_atom_site_label_H
_geom_hbond_atom_site_label_A
_geom_hbond_site_symmetry_A
_geom_hbond_distance_DH
_geom_hbond_distance_HA
_geom_hbond_distance_DA
_geom_hbond_angle_DHA
N1 H1 Cl1 13_556 0.86 2.46 3.310(4) 171.4
N2 H2A Cl1 . 0.86 2.50 3.297(5) 153.8
N2 H2B S2 9_556 0.86 2.49 3.347(5) 172.8

loop_
_geom_torsion_atom_site_label_1
_geom_torsion_atom_site_label_2
_geom_torsion_atom_site_label_3
_geom_torsion_atom_site_label_4
_geom_torsion_site_symmetry_1
_geom_torsion_site_symmetry_2
_geom_torsion_site_symmetry_3
_geom_torsion_site_symmetry_4
_geom_torsion
_geom_torsion_publ_flag
C4 N1 C1 C3 . . . . 0.0000(10) ?
C4 N1 C1 C5 . . . . 180.0000(10) ?
N1 C1 C3 C1 . . . 10_557 0.000(2) ?
C5 C1 C3 C1 . . . 10_557 180.0 ?
C1 N1 C4 N1 . . . 10_557 0.000(2) ?
C1 N1 C4 S1 . . . . 180.0 ?
